data_4338764
loop_
_publ_author_name
'Surgenor, Brian A.'
'Chalmers, Brian A.'
'Athukorala Arachchige, Kasun S.'
'Slawin, Alexandra M. Z.'
'Woollins, J. Derek'
'B\"uhl, Michael'
'Kilian, Petr'

_publ_section_title
;
 Reactivity profile of a peri-substitution-stabilized
 phosphanylidene-phosphorane: synthetic, structural, and computational
 studies.
;
_journal_issue 13
_journal_name_full 'Inorganic chemistry'
_journal_page_first 6856
_journal_page_last 6866
_journal_paper_doi 10.1021/ic500697m
_journal_volume 53
_journal_year 2014
_chemical_formula_moiety 'C32 H45 Cl2 O P2 Rh'
_chemical_formula_sum 'C32 H45 Cl2 O P2 Rh'
_chemical_formula_weight 681.47
_space_group_IT_number 14
_symmetry_cell_setting monoclinic
_symmetry_Int_Tables_number 14
_symmetry_space_group_name_Hall '-P 2ybc'
_symmetry_space_group_name_H-M 'P 1 21/c 1'
_atom_sites_solution_hydrogens geom
_atom_sites_solution_primary direct
_atom_sites_solution_secondary difmap
_audit_creation_date 2013-09-05
_audit_creation_method 'by CrystalStructure 4.0'
_cell_angle_alpha 90.0000
_cell_angle_beta 99.358(19)
_cell_angle_gamma 90.0000
_cell_formula_units_Z 4
_cell_length_a 15.138(3)
_cell_length_b 13.808(3)
_cell_length_c 16.874(3)
_cell_measurement_reflns_used 2195
_cell_measurement_temperature 125
_cell_measurement_theta_max 25.35
_cell_measurement_theta_min 1.92
_cell_volume 3480.2(12)
_computing_cell_refinement 'CrystalClear-SM Expert 2.0 r6'
_computing_data_collection 'CrystalClear-SM Expert 2.0 r6 (Rigaku, 2010)'
_computing_data_reduction 'CrystalClear-SM Expert 2.0 r6'
_computing_molecular_graphics 'CrystalStructure 4.0'
_computing_publication_material 'CrystalStructure 4.0 (Rigaku, 2010)'
_computing_structure_refinement 'SHELXL97 (Sheldrick, 2008)'
_computing_structure_solution 'SAPI91 (Fan Hai-Fu, 1991)'
_diffrn_ambient_temperature 125
_diffrn_detector_area_resol_mean 13.653
_diffrn_measured_fraction_theta_full 1.000
_diffrn_measured_fraction_theta_max 1.000
_diffrn_measurement_device_type 'Rigaku SCX mini'
_diffrn_measurement_method \w
_diffrn_radiation_type 'Mo K\a'
_diffrn_radiation_wavelength 0.71075
_diffrn_reflns_av_R_equivalents 0.5188
_diffrn_reflns_limit_h_max 17
_diffrn_reflns_limit_h_min -17
_diffrn_reflns_limit_k_max 16
_diffrn_reflns_limit_k_min -16
_diffrn_reflns_limit_l_max 20
_diffrn_reflns_limit_l_min -20
_diffrn_reflns_number 29253
_diffrn_reflns_theta_full 25.00
_diffrn_reflns_theta_max 25.00
_diffrn_standards_number 0
_exptl_absorpt_coefficient_mu 0.757
_exptl_absorpt_correction_T_max 0.978
_exptl_absorpt_correction_T_min 0.531
_exptl_absorpt_correction_type multi-scan
_exptl_absorpt_process_details 'REQAB (Rigaku, 1998)'
_exptl_crystal_colour colorless
_exptl_crystal_density_diffrn 1.301
_exptl_crystal_density_method 'not measured'
_exptl_crystal_description prism
_exptl_crystal_F_000 1416.00
_exptl_crystal_size_max 0.120
_exptl_crystal_size_mid 0.090
_exptl_crystal_size_min 0.030
_refine_diff_density_max 2.680
_refine_diff_density_min -0.900
_refine_ls_extinction_method none
_refine_ls_goodness_of_fit_ref 1.102
_refine_ls_hydrogen_treatment constr
_refine_ls_number_parameters 343
_refine_ls_number_reflns 6121
_refine_ls_number_restraints 0
_refine_ls_R_factor_gt 0.2064
_refine_ls_shift/su_max 0.000
_refine_ls_structure_factor_coef Fsqd
_refine_ls_weighting_details 'w = 1/[\s^2^(Fo^2^)+(0.2000P)^2^+0.0000P] where P=(Fo^2^+2Fc^2^)/3'
_refine_ls_weighting_scheme calc
_refine_ls_wR_factor_ref 0.5012
_reflns_number_gt 2016
_reflns_number_total 6124
_reflns_threshold_expression F^2^>2.0\s(F^2^)
_cod_data_source_file ic500697m_si_001.cif
_cod_data_source_block 5
_cod_depositor_comments 'Adding full bibliography for 4338761--4338770.cif.'
_cod_original_cell_volume 3479.9(11)
_cod_database_code 4338764

loop_
_symmetry_equiv_pos_site_id
_symmetry_equiv_pos_as_xyz
1 +X,+Y,+Z
2 -X,1/2+Y,1/2-Z
3 -X,-Y,-Z
4 +X,1/2-Y,1/2+Z

loop_
_atom_site_label
_atom_site_type_symbol
_atom_site_fract_x
_atom_site_fract_y
_atom_site_fract_z
_atom_site_U_iso_or_equiv
_atom_site_adp_type
_atom_site_occupancy
_atom_site_symmetry_multiplicity
_atom_site_calc_flag
_atom_site_refinement_flags
Rh1 Rh 0.25360(14) 0.23075(16) 0.42972(13) 0.0384(8) Uani 1.0 4 d .
Cl1 Cl 0.2827(5) 0.1412(6) 0.3145(5) 0.049(2) Uani 1.0 4 d .
Cl2 Cl 0.1937(5) 0.3643(6) 0.3490(5) 0.054(2) Uani 1.0 4 d .
P1 P 0.0520(5) 0.0671(5) 0.3260(4) 0.0362(18) Uani 1.0 4 d .
P2 P 0.1150(5) 0.1543(5) 0.4289(5) 0.0393(19) Uani 1.0 4 d .
O1 O 0.516(3) 0.438(3) 0.231(3) 0.25(3) Uani 1.0 4 d .
C1 C -0.0613(17) 0.096(2) 0.3358(15) 0.037(7) Uani 1.0 4 d .
C2 C -0.1437(15) 0.0481(17) 0.2979(13) 0.029(6) Uani 1.0 4 d .
C3 C -0.226(2) 0.091(2) 0.3108(16) 0.047(7) Uani 1.0 4 d .
C4 C -0.226(2) 0.172(3) 0.3556(17) 0.054(8) Uani 1.0 4 d .
C5 C -0.1502(15) 0.2193(18) 0.3882(16) 0.033(6) Uani 1.0 4 d .
C6 C -0.1601(18) 0.3017(19) 0.4259(16) 0.040(7) Uani 1.0 4 d .
C7 C -0.0850(19) 0.352(3) 0.4643(15) 0.053(9) Uani 1.0 4 d .
C8 C 0.0001(19) 0.315(2) 0.4598(16) 0.045(7) Uani 1.0 4 d .
C9 C 0.0123(16) 0.2326(19) 0.4213(14) 0.032(6) Uani 1.0 4 d .
C10 C -0.0617(17) 0.1799(19) 0.3841(17) 0.041(8) Uani 1.0 4 d .
C11 C -0.3066(17) 0.230(3) 0.380(3) 0.066(10) Uani 1.0 4 d .
C12 C -0.263(2) 0.320(3) 0.416(3) 0.089(14) Uani 1.0 4 d .
C13 C 0.0733(17) -0.058(3) 0.3438(16) 0.052(9) Uani 1.0 4 d .
C14 C 0.166(2) -0.0921(19) 0.3246(18) 0.059(9) Uani 1.0 4 d .
C15 C 0.062(3) -0.092(2) 0.4271(18) 0.066(10) Uani 1.0 4 d .
C16 C 0.0639(18) 0.0988(19) 0.2226(14) 0.037(7) Uani 1.0 4 d .
C17 C 0.036(2) 0.195(3) 0.207(2) 0.071(10) Uani 1.0 4 d .
C18 C 0.0116(18) 0.031(2) 0.1610(16) 0.049(7) Uani 1.0 4 d .
C19 C 0.2804(15) 0.213(2) 0.5581(15) 0.037(7) Uani 1.0 4 d .
C20 C 0.2947(16) 0.3073(18) 0.5420(14) 0.030(6) Uani 1.0 4 d .
C21 C 0.3700(18) 0.313(3) 0.4985(16) 0.044(7) Uani 1.0 4 d .
C22 C 0.3992(19) 0.222(3) 0.4887(19) 0.059(9) Uani 1.0 4 d .
C23 C 0.3421(16) 0.156(2) 0.5225(13) 0.031(6) Uani 1.0 4 d .
C24 C 0.2214(19) 0.1717(19) 0.6188(19) 0.060(9) Uani 1.0 4 d .
C25 C 0.245(2) 0.400(3) 0.5702(18) 0.063(9) Uani 1.0 4 d .
C26 C 0.401(3) 0.406(3) 0.470(2) 0.083(11) Uani 1.0 4 d .
C27 C 0.4748(18) 0.193(3) 0.442(2) 0.092(14) Uani 1.0 4 d .
C28 C 0.3573(19) 0.052(3) 0.523(2) 0.076(11) Uani 1.0 4 d .
C29 C 0.578(3) 0.383(3) 0.191(3) 0.087(12) Uani 1.0 4 d .
C30 C 0.554(3) 0.287(3) 0.177(3) 0.131(17) Uani 1.0 4 d .
C31 C 0.475(3) 0.274(3) 0.218(3) 0.100(13) Uani 1.0 4 d .
C32 C 0.447(3) 0.364(3) 0.253(3) 0.115(15) Uani 1.0 4 d .
H2 H -0.1424 -0.0088 0.2664 0.0345 Uiso 1.0 4 calc R
H3 H -0.2809 0.0619 0.2878 0.0559 Uiso 1.0 4 calc R
H7 H -0.0917 0.4108 0.4926 0.0635 Uiso 1.0 4 calc R
H8 H 0.0513 0.3498 0.4852 0.0539 Uiso 1.0 4 calc R
H11A H -0.3520 0.2455 0.3326 0.0788 Uiso 1.0 4 calc R
H11B H -0.3353 0.1939 0.4195 0.0788 Uiso 1.0 4 calc R
H12A H -0.2812 0.3328 0.4694 0.1070 Uiso 1.0 4 calc R
H12B H -0.2807 0.3766 0.3811 0.1070 Uiso 1.0 4 calc R
H13 H 0.0271 -0.0938 0.3054 0.0619 Uiso 1.0 4 calc R
H14A H 0.1707 -0.1626 0.3300 0.0704 Uiso 1.0 4 calc R
H14B H 0.2139 -0.0614 0.3621 0.0704 Uiso 1.0 4 calc R
H14C H 0.1711 -0.0734 0.2695 0.0704 Uiso 1.0 4 calc R
H15A H 0.1077 -0.0617 0.4672 0.0791 Uiso 1.0 4 calc R
H15B H 0.0687 -0.1628 0.4305 0.0791 Uiso 1.0 4 calc R
H15C H 0.0024 -0.0741 0.4375 0.0791 Uiso 1.0 4 calc R
H16 H 0.1287 0.0941 0.2178 0.0446 Uiso 1.0 4 calc R
H17A H -0.0270 0.2016 0.2120 0.0857 Uiso 1.0 4 calc R
H17B H 0.0453 0.2137 0.1532 0.0857 Uiso 1.0 4 calc R
H17C H 0.0721 0.2381 0.2468 0.0857 Uiso 1.0 4 calc R
H18A H 0.0209 0.0496 0.1070 0.0593 Uiso 1.0 4 calc R
H18B H -0.0523 0.0346 0.1644 0.0593 Uiso 1.0 4 calc R
H18C H 0.0326 -0.0358 0.1719 0.0593 Uiso 1.0 4 calc R
H24A H 0.1593 0.1929 0.6028 0.0715 Uiso 1.0 4 calc R
H24B H 0.2443 0.1957 0.6729 0.0715 Uiso 1.0 4 calc R
H24C H 0.2240 0.1008 0.6185 0.0715 Uiso 1.0 4 calc R
H25A H 0.2535 0.4025 0.6290 0.0756 Uiso 1.0 4 calc R
H25B H 0.1805 0.3960 0.5491 0.0756 Uiso 1.0 4 calc R
H25C H 0.2693 0.4590 0.5497 0.0756 Uiso 1.0 4 calc R
H26A H 0.3916 0.4069 0.4111 0.0993 Uiso 1.0 4 calc R
H26B H 0.4651 0.4145 0.4906 0.0993 Uiso 1.0 4 calc R
H26C H 0.3675 0.4595 0.4894 0.0993 Uiso 1.0 4 calc R
H27A H 0.5311 0.2228 0.4680 0.1101 Uiso 1.0 4 calc R
H27B H 0.4602 0.2156 0.3868 0.1101 Uiso 1.0 4 calc R
H27C H 0.4811 0.1225 0.4432 0.1101 Uiso 1.0 4 calc R
H28A H 0.3026 0.0186 0.4979 0.0907 Uiso 1.0 4 calc R
H28B H 0.3735 0.0292 0.5788 0.0907 Uiso 1.0 4 calc R
H28C H 0.4061 0.0366 0.4934 0.0907 Uiso 1.0 4 calc R
H29A H 0.5809 0.4148 0.1385 0.1047 Uiso 1.0 4 calc R
H29B H 0.6382 0.3862 0.2234 0.1047 Uiso 1.0 4 calc R
H30A H 0.6033 0.2440 0.2005 0.1570 Uiso 1.0 4 calc R
H30B H 0.5384 0.2741 0.1189 0.1570 Uiso 1.0 4 calc R
H31A H 0.4242 0.2491 0.1785 0.1195 Uiso 1.0 4 calc R
H31B H 0.4890 0.2254 0.2609 0.1195 Uiso 1.0 4 calc R
H32A H 0.4500 0.3579 0.3115 0.1379 Uiso 1.0 4 calc R
H32B H 0.3851 0.3822 0.2282 0.1379 Uiso 1.0 4 calc R

loop_
_atom_site_aniso_label
_atom_site_aniso_U_11
_atom_site_aniso_U_22
_atom_site_aniso_U_33
_atom_site_aniso_U_12
_atom_site_aniso_U_13
_atom_site_aniso_U_23
Rh1 0.0260(12) 0.0466(14) 0.0452(13) -0.0021(12) 0.0138(9) 0.0008(12)
Cl1 0.037(4) 0.059(5) 0.056(5) -0.001(4) 0.021(4) -0.004(4)
Cl2 0.038(5) 0.058(6) 0.066(5) -0.008(4) 0.004(4) 0.017(4)
P1 0.028(4) 0.043(5) 0.040(4) -0.001(4) 0.015(4) -0.007(4)
P2 0.032(4) 0.035(5) 0.052(5) 0.004(4) 0.009(4) 0.002(4)
O1 0.25(3) 0.24(3) 0.24(3) 0.005(10) 0.027(11) 0.003(10)
C1 0.039(10) 0.041(10) 0.036(10) -0.014(8) 0.017(8) 0.009(8)
C2 0.029(6) 0.029(6) 0.029(6) -0.0001(11) 0.0048(14) -0.0003(11)
C3 0.047(7) 0.047(7) 0.047(7) -0.0001(11) 0.0076(15) -0.0000(11)
C4 0.045(17) 0.07(2) 0.040(16) 0.000(16) -0.004(14) 0.015(15)
C5 0.015(12) 0.031(15) 0.053(15) 0.002(12) 0.004(12) -0.001(13)
C6 0.040(7) 0.040(7) 0.040(7) 0.0000(11) 0.0065(15) -0.0000(11)
C7 0.06(2) 0.08(3) 0.031(16) -0.027(17) 0.029(15) -0.024(15)
C8 0.040(11) 0.046(11) 0.047(11) -0.011(9) 0.002(9) -0.004(9)
C9 0.032(10) 0.034(10) 0.029(9) -0.003(8) 0.004(8) 0.010(8)
C10 0.035(16) 0.031(16) 0.064(19) 0.019(13) 0.035(15) 0.013(14)
C11 0.007(13) 0.08(3) 0.11(3) -0.007(16) 0.004(16) -0.00(3)
C12 0.04(3) 0.09(3) 0.13(4) 0.04(2) 0.02(3) 0.06(3)
C13 0.028(16) 0.09(3) 0.043(17) -0.001(16) 0.025(14) -0.012(16)
C14 0.09(3) 0.026(17) 0.07(2) -0.002(16) 0.061(19) 0.016(15)
C15 0.09(3) 0.05(2) 0.07(3) -0.007(19) 0.03(2) -0.002(17)
C16 0.041(10) 0.038(10) 0.036(10) 0.001(9) 0.018(8) 0.001(8)
C17 0.05(2) 0.07(3) 0.10(3) -0.004(18) 0.03(2) 0.01(2)
C18 0.049(7) 0.049(7) 0.049(7) 0.0000(5) 0.0081(12) 0.0000(5)
C19 0.009(12) 0.06(2) 0.047(16) 0.006(13) 0.007(12) 0.024(14)
C20 0.031(10) 0.031(10) 0.026(9) 0.000(8) -0.002(8) -0.007(8)
C21 0.039(11) 0.045(11) 0.051(11) -0.011(9) 0.011(9) 0.013(9)
C22 0.042(18) 0.06(3) 0.09(3) 0.011(17) 0.037(17) 0.007(19)
C23 0.034(16) 0.042(18) 0.016(13) 0.004(13) 0.001(12) 0.010(11)
C24 0.05(2) 0.026(17) 0.10(3) -0.025(15) 0.006(19) -0.012(17)
C25 0.064(10) 0.062(10) 0.064(10) -0.001(5) 0.012(5) -0.003(5)
C26 0.083(12) 0.082(12) 0.084(12) -0.002(5) 0.014(6) 0.003(5)
C27 0.016(16) 0.18(5) 0.07(3) 0.03(3) -0.001(17) 0.01(3)
C28 0.026(17) 0.12(4) 0.08(3) 0.01(2) -0.004(17) -0.01(3)
C29 0.083(14) 0.094(15) 0.085(14) 0.001(10) 0.017(10) 0.009(10)
C30 0.126(19) 0.135(19) 0.127(19) 0.009(10) 0.008(10) 0.006(10)
C31 0.099(16) 0.099(16) 0.096(15) -0.007(10) 0.002(10) 0.011(10)
C32 0.111(17) 0.125(18) 0.108(17) 0.008(10) 0.018(10) 0.008(10)

loop_
_atom_type_symbol
_atom_type_description
_atom_type_scat_dispersion_real
_atom_type_scat_dispersion_imag
_atom_type_scat_source
C C 0.0033 0.0016
;
International Tables for Crystallography
(1992, Vol. C, Tables 4.2.6.8 and 6.1.1.4)
;
H H 0.0000 0.0000
;
International Tables for Crystallography
(1992, Vol. C, Table 6.1.1.4)
;
Cl Cl 0.1484 0.1585
;
International Tables for Crystallography
(1992, Vol. C, Tables 4.2.6.8 and 6.1.1.4)
;
P P 0.1023 0.0942
;
International Tables for Crystallography
(1992, Vol. C, Tables 4.2.6.8 and 6.1.1.4)
;
Rh Rh -1.1178 0.9187
;
International Tables for Crystallography
(1992, Vol. C, Tables 4.2.6.8 and 6.1.1.4)
;
O O 0.0106 0.0060
;
International Tables for Crystallography
(1992, Vol. C, Tables 4.2.6.8 and 6.1.1.4)
;

loop_
_geom_angle_atom_site_label_1
_geom_angle_atom_site_label_2
_geom_angle_atom_site_label_3
_geom_angle
_geom_angle_publ_flag
Cl1 Rh1 Cl2 92.2(3) yes
Cl1 Rh1 P2 92.6(3) yes
Cl1 Rh1 C19 136.6(8) yes
Cl1 Rh1 C20 153.1(7) yes
Cl1 Rh1 C21 116.4(8) yes
Cl1 Rh1 C22 92.0(9) yes
Cl1 Rh1 C23 99.7(7) yes
Cl2 Rh1 P2 95.0(3) yes
Cl2 Rh1 C19 130.9(8) yes
Cl2 Rh1 C20 98.7(7) yes
Cl2 Rh1 C21 95.7(8) yes
Cl2 Rh1 C22 122.9(9) yes
Cl2 Rh1 C23 157.1(7) yes
P2 Rh1 C19 88.7(7) yes
P2 Rh1 C20 110.7(7) yes
P2 Rh1 C21 148.5(8) yes
P2 Rh1 C22 141.6(9) yes
P2 Rh1 C23 103.9(7) yes
C19 Rh1 C20 36.5(10) yes
C19 Rh1 C21 62.2(10) yes
C19 Rh1 C22 62.8(11) yes
C19 Rh1 C23 38.7(10) yes
C20 Rh1 C21 38.3(10) yes
C20 Rh1 C22 61.4(11) yes
C20 Rh1 C23 62.7(10) yes
C21 Rh1 C22 34.5(11) yes
C21 Rh1 C23 61.4(10) yes
C22 Rh1 C23 37.8(11) yes
P2 P1 C1 95.8(9) yes
P2 P1 C13 110.8(9) yes
P2 P1 C16 121.6(9) yes
C1 P1 C13 110.7(13) yes
C1 P1 C16 106.1(12) yes
C13 P1 C16 110.5(13) yes
Rh1 P2 P1 121.5(4) yes
Rh1 P2 C9 118.0(9) yes
P1 P2 C9 90.8(8) yes
C29 O1 C32 106(4) yes
P1 C1 C2 128(2) yes
P1 C1 C10 109.3(18) yes
C2 C1 C10 123(3) yes
C1 C2 C3 117(3) yes
C2 C3 C4 121(3) yes
C3 C4 C5 123(3) yes
C3 C4 C11 130(3) yes
C5 C4 C11 107(3) yes
C4 C5 C6 117(3) yes
C4 C5 C10 122(3) yes
C6 C5 C10 121(3) yes
C5 C6 C7 120(3) yes
C5 C6 C12 106(3) yes
C7 C6 C12 133(3) yes
C6 C7 C8 118(3) yes
C7 C8 C9 123(3) yes
P2 C9 C8 129.3(19) yes
P2 C9 C10 109.0(19) yes
C8 C9 C10 120(3) yes
C1 C10 C5 115(3) yes
C1 C10 C9 127(3) yes
C5 C10 C9 117(3) yes
C4 C11 C12 103(3) yes
C6 C12 C11 106(3) yes
P1 C13 C14 114(2) yes
P1 C13 C15 114(2) yes
C14 C13 C15 110(3) yes
P1 C16 C17 109(2) yes
P1 C16 C18 112.4(19) yes
C17 C16 C18 111(3) yes
Rh1 C19 C20 72.5(15) yes
Rh1 C19 C23 70.6(14) yes
Rh1 C19 C24 131.6(16) yes
C20 C19 C23 108(3) yes
C20 C19 C24 127(3) yes
C23 C19 C24 124(3) yes
Rh1 C20 C19 71.0(15) yes
Rh1 C20 C21 73.8(14) yes
Rh1 C20 C25 124.6(16) yes
C19 C20 C21 108(3) yes
C19 C20 C25 128(3) yes
C21 C20 C25 124(3) yes
Rh1 C21 C20 67.9(14) yes
Rh1 C21 C22 73.5(17) yes
Rh1 C21 C26 122.3(19) yes
C20 C21 C22 109(3) yes
C20 C21 C26 122(3) yes
C22 C21 C26 130(3) yes
Rh1 C22 C21 72.0(17) yes
Rh1 C22 C23 66.6(14) yes
Rh1 C22 C27 123(2) yes
C21 C22 C23 108(3) yes
C21 C22 C27 126(3) yes
C23 C22 C27 125(3) yes
Rh1 C23 C19 70.7(14) yes
Rh1 C23 C22 75.5(15) yes
Rh1 C23 C28 123.9(18) yes
C19 C23 C22 107(3) yes
C19 C23 C28 131(3) yes
C22 C23 C28 122(3) yes
O1 C29 C30 114(4) yes
C29 C30 C31 104(4) yes
C30 C31 C32 113(4) yes
O1 C32 C31 102(4) yes
C1 C2 H2 121.745 no
C3 C2 H2 121.723 no
C2 C3 H3 119.699 no
C4 C3 H3 119.707 no
C6 C7 H7 120.808 no
C8 C7 H7 120.801 no
C7 C8 H8 118.713 no
C9 C8 H8 118.704 no
C4 C11 H11A 111.150 no
C4 C11 H11B 111.165 no
C12 C11 H11A 111.161 no
C12 C11 H11B 111.165 no
H11A C11 H11B 109.105 no
C6 C12 H12A 110.593 no
C6 C12 H12B 110.600 no
C11 C12 H12A 110.585 no
C11 C12 H12B 110.592 no
H12A C12 H12B 108.733 no
P1 C13 H13 106.084 no
C14 C13 H13 106.086 no
C15 C13 H13 106.086 no
C13 C14 H14A 109.470 no
C13 C14 H14B 109.468 no
C13 C14 H14C 109.469 no
H14A C14 H14B 109.473 no
H14A C14 H14C 109.473 no
H14B C14 H14C 109.474 no
C13 C15 H15A 109.469 no
C13 C15 H15B 109.476 no
C13 C15 H15C 109.478 no
H15A C15 H15B 109.468 no
H15A C15 H15C 109.465 no
H15B C15 H15C 109.470 no
P1 C16 H16 108.128 no
C17 C16 H16 108.121 no
C18 C16 H16 108.124 no
C16 C17 H17A 109.467 no
C16 C17 H17B 109.474 no
C16 C17 H17C 109.474 no
H17A C17 H17B 109.465 no
H17A C17 H17C 109.467 no
H17B C17 H17C 109.480 no
C16 C18 H18A 109.469 no
C16 C18 H18B 109.473 no
C16 C18 H18C 109.474 no
H18A C18 H18B 109.466 no
H18A C18 H18C 109.471 no
H18B C18 H18C 109.474 no
C19 C24 H24A 109.465 no
C19 C24 H24B 109.463 no
C19 C24 H24C 109.467 no
H24A C24 H24B 109.472 no
H24A C24 H24C 109.474 no
H24B C24 H24C 109.486 no
C20 C25 H25A 109.473 no
C20 C25 H25B 109.466 no
C20 C25 H25C 109.476 no
H25A C25 H25B 109.471 no
H25A C25 H25C 109.472 no
H25B C25 H25C 109.469 no
C21 C26 H26A 109.466 no
C21 C26 H26B 109.476 no
C21 C26 H26C 109.468 no
H26A C26 H26B 109.473 no
H26A C26 H26C 109.475 no
H26B C26 H26C 109.469 no
C22 C27 H27A 109.474 no
C22 C27 H27B 109.470 no
C22 C27 H27C 109.473 no
H27A C27 H27B 109.470 no
H27A C27 H27C 109.473 no
H27B C27 H27C 109.467 no
C23 C28 H28A 109.466 no
C23 C28 H28B 109.465 no
C23 C28 H28C 109.471 no
H28A C28 H28B 109.475 no
H28A C28 H28C 109.473 no
H28B C28 H28C 109.477 no
O1 C29 H29A 108.758 no
O1 C29 H29B 108.756 no
C30 C29 H29A 108.761 no
C30 C29 H29B 108.755 no
H29A C29 H29B 107.650 no
C29 C30 H30A 110.864 no
C29 C30 H30B 110.870 no
C31 C30 H30A 110.875 no
C31 C30 H30B 110.874 no
H30A C30 H30B 108.912 no
C30 C31 H31A 108.994 no
C30 C31 H31B 109.001 no
C32 C31 H31A 109.006 no
C32 C31 H31B 108.997 no
H31A C31 H31B 107.785 no
O1 C32 H32A 111.292 no
O1 C32 H32B 111.298 no
C31 C32 H32A 111.295 no
C31 C32 H32B 111.298 no
H32A C32 H32B 109.184 no

loop_
_geom_bond_atom_site_label_1
_geom_bond_atom_site_label_2
_geom_bond_distance
_geom_bond_publ_flag
Rh1 Cl1 2.405(8) yes
Rh1 Cl2 2.382(8) yes
Rh1 P2 2.347(8) yes
Rh1 C19 2.15(3) yes
Rh1 C20 2.17(3) yes
Rh1 C21 2.25(3) yes
Rh1 C22 2.27(3) yes
Rh1 C23 2.15(3) yes
P1 P2 2.199(10) yes
P1 C1 1.80(3) yes
P1 C13 1.78(3) yes
P1 C16 1.83(3) yes
P2 C9 1.88(3) yes
O1 C29 1.45(7) yes
O1 C32 1.55(7) yes
C1 C2 1.47(4) yes
C1 C10 1.41(4) yes
C2 C3 1.42(4) yes
C3 C4 1.36(4) yes
C4 C5 1.35(4) yes
C4 C11 1.57(5) yes
C5 C6 1.32(4) yes
C5 C10 1.46(4) yes
C6 C7 1.40(4) yes
C6 C12 1.57(4) yes
C7 C8 1.40(4) yes
C8 C9 1.34(4) yes
C9 C10 1.40(4) yes
C11 C12 1.49(5) yes
C13 C14 1.56(4) yes
C13 C15 1.52(5) yes
C16 C17 1.41(4) yes
C16 C18 1.52(4) yes
C19 C20 1.35(4) yes
C19 C23 1.43(4) yes
C19 C24 1.57(5) yes
C20 C21 1.45(4) yes
C20 C25 1.60(4) yes
C21 C22 1.34(5) yes
C21 C26 1.49(5) yes
C22 C23 1.44(4) yes
C22 C27 1.54(5) yes
C23 C28 1.46(5) yes
C29 C30 1.38(6) yes
C30 C31 1.49(7) yes
C31 C32 1.46(6) yes
C2 H2 0.950 no
C3 H3 0.950 no
C7 H7 0.950 no
C8 H8 0.950 no
C11 H11A 0.990 no
C11 H11B 0.990 no
C12 H12A 0.990 no
C12 H12B 0.990 no
C13 H13 1.000 no
C14 H14A 0.980 no
C14 H14B 0.980 no
C14 H14C 0.980 no
C15 H15A 0.980 no
C15 H15B 0.980 no
C15 H15C 0.980 no
C16 H16 1.000 no
C17 H17A 0.980 no
C17 H17B 0.980 no
C17 H17C 0.980 no
C18 H18A 0.980 no
C18 H18B 0.980 no
C18 H18C 0.980 no
C24 H24A 0.980 no
C24 H24B 0.980 no
C24 H24C 0.980 no
C25 H25A 0.980 no
C25 H25B 0.980 no
C25 H25C 0.980 no
C26 H26A 0.980 no
C26 H26B 0.980 no
C26 H26C 0.980 no
C27 H27A 0.980 no
C27 H27B 0.980 no
C27 H27C 0.980 no
C28 H28A 0.980 no
C28 H28B 0.980 no
C28 H28C 0.980 no
C29 H29A 0.990 no
C29 H29B 0.990 no
C30 H30A 0.990 no
C30 H30B 0.990 no
C31 H31A 0.990 no
C31 H31B 0.990 no
C32 H32A 0.990 no
C32 H32B 0.990 no

loop_
_geom_contact_atom_site_label_1
_geom_contact_atom_site_label_2
_geom_contact_distance
_geom_contact_publ_flag
_geom_contact_site_symmetry_2
Cl1 C16 3.47(3) no .
Cl1 C27 3.40(3) no .
Cl2 C26 3.51(4) no .
P2 C15 3.50(3) no .
P2 C24 3.35(3) no .
C1 C4 2.77(4) no .
C1 C15 3.42(4) no .
C1 C17 3.13(5) no .
C1 C18 3.43(4) no .
C2 C5 2.82(4) no .
C2 C13 3.57(4) no .
C2 C18 3.56(4) no .
C3 C6 3.55(4) no .
C3 C10 2.86(4) no .
C4 C7 3.58(4) no .
C5 C8 2.74(4) no .
C6 C9 2.79(4) no .
C7 C10 2.79(4) no .
C10 C17 3.55(5) no .
C13 C18 3.31(4) no .
C14 C16 3.38(4) no .
C24 C25 3.29(4) no .
C24 C28 3.27(5) no .
C25 C26 3.13(5) no .
C26 C27 3.21(6) no .
C27 C28 3.10(5) no .
Cl2 C2 3.54(3) no 2_555
C2 Cl2 3.54(3) no 2_545
C7 C18 3.54(4) no 2_555
C8 C18 3.60(4) no 2_555
C9 C15 3.54(4) no 3_556
C10 C15 3.41(4) no 3_556
C15 C9 3.54(4) no 3_556
C15 C10 3.41(4) no 3_556
C18 C7 3.54(4) no 2_545
C18 C8 3.60(4) no 2_545
Rh1 H24A 3.4919 no .
Rh1 H25B 3.3486 no .
Rh1 H26A 3.2547 no .
Rh1 H27B 3.3298 no .
Rh1 H28A 3.1897 no .
Rh1 H28C 3.5861 no .
Cl1 H14B 3.1343 no .
Cl1 H14C 3.4342 no .
Cl1 H16 2.6991 no .
Cl1 H17C 3.4760 no .
Cl1 H27B 2.9487 no .
Cl1 H27C 3.4169 no .
Cl1 H28A 3.4965 no .
Cl1 H28C 3.5846 no .
Cl2 H8 3.4023 no .
Cl2 H17C 2.8930 no .
Cl2 H25B 3.4429 no .
Cl2 H26A 3.0661 no .
Cl2 H26C 3.4975 no .
P1 H2 3.1316 no .
P1 H14B 3.0058 no .
P1 H14C 2.9115 no .
P1 H15A 2.9837 no .
P1 H15C 2.8937 no .
P1 H17A 2.7988 no .
P1 H17B 3.5363 no .
P1 H17C 2.7530 no .
P1 H18B 2.9534 no .
P1 H18C 2.9348 no .
P2 H8 3.0686 no .
P2 H14B 3.5951 no .
P2 H15A 3.0578 no .
P2 H15C 3.5991 no .
P2 H17C 3.2489 no .
P2 H24A 2.9498 no .
P2 H24C 3.4331 no .
P2 H28A 3.4427 no .
O1 H30A 3.0669 no .
O1 H30B 3.0061 no .
O1 H31A 3.0230 no .
O1 H31B 3.0179 no .
C1 H3 3.3248 no .
C1 H13 3.0276 no .
C1 H15C 2.9798 no .
C1 H17A 2.6651 no .
C1 H17C 3.3388 no .
C1 H18B 3.0387 no .
C2 H13 3.2297 no .
C2 H15C 3.4052 no .
C2 H17A 3.2481 no .
C2 H18B 2.8346 no .
C3 H11A 2.9298 no .
C3 H11B 3.0228 no .
C4 H2 3.2752 no .
C4 H12A 3.1346 no .
C4 H12B 2.9919 no .
C5 H3 3.2278 no .
C5 H7 3.2208 no .
C5 H11A 3.0683 no .
C5 H11B 2.9563 no .
C5 H12A 3.0258 no .
C5 H12B 2.9261 no .
C6 H8 3.2616 no .
C6 H11A 3.1672 no .
C6 H11B 3.0283 no .
C7 H12A 2.9982 no .
C7 H12B 3.0826 no .
C8 H24A 3.5473 no .
C8 H25B 3.1033 no .
C9 H7 3.2550 no .
C9 H17A 3.5113 no .
C9 H17C 3.2188 no .
C9 H24A 3.5237 no .
C10 H2 3.3814 no .
C10 H8 3.2229 no .
C10 H17A 3.0492 no .
C10 H17C 3.4114 no .
C11 H3 2.8627 no .
C12 H7 2.9807 no .
C13 H2 3.3846 no .
C13 H16 3.1997 no .
C13 H18B 3.5437 no .
C13 H18C 2.8826 no .
C14 H15A 2.7260 no .
C14 H15B 2.6765 no .
C14 H15C 3.3690 no .
C14 H16 3.1367 no .
C14 H18C 3.1004 no .
C15 H14A 2.6858 no .
C15 H14B 2.7363 no .
C15 H14C 3.3609 no .
C16 H13 3.0960 no .
C16 H14C 2.9145 no .
C17 H18A 2.6178 no .
C17 H18B 2.6350 no .
C17 H18C 3.2471 no .
C18 H2 3.2008 no .
C18 H13 2.9606 no .
C18 H14C 3.1315 no .
C18 H17A 2.6103 no .
C18 H17B 2.5848 no .
C18 H17C 3.2705 no .
C19 H25A 2.9321 no .
C19 H25B 2.9344 no .
C19 H25C 3.4018 no .
C19 H28A 2.9093 no .
C19 H28B 2.8981 no .
C19 H28C 3.3797 no .
C20 H24A 2.9038 no .
C20 H24B 2.8954 no .
C20 H24C 3.3749 no .
C20 H26A 3.1582 no .
C20 H26B 3.2135 no .
C20 H26C 2.5947 no .
C21 H25A 3.2804 no .
C21 H25B 3.3282 no .
C21 H25C 2.7543 no .
C21 H27A 2.8566 no .
C21 H27B 2.8376 no .
C21 H27C 3.3310 no .
C22 H26A 2.8584 no .
C22 H26B 2.8330 no .
C22 H26C 3.3089 no .
C22 H28A 3.1857 no .
C22 H28B 3.1259 no .
C22 H28C 2.5672 no .
C23 H24A 3.3119 no .
C23 H24B 3.1864 no .
C23 H24C 2.7109 no .
C23 H27A 3.2753 no .
C23 H27B 3.2319 no .
C23 H27C 2.7104 no .
C24 H25A 3.2235 no .
C24 H25B 3.3340 no .
C24 H28A 3.3095 no .
C24 H28B 3.1833 no .
C25 H8 3.1218 no .
C25 H24A 3.2245 no .
C25 H24B 3.3136 no .
C25 H26C 2.6093 no .
C26 H25C 2.6831 no .
C26 H27A 3.2114 no .
C26 H27B 3.1799 no .
C27 H26A 3.2184 no .
C27 H26B 3.1717 no .
C27 H28C 2.6038 no .
C28 H14B 3.5518 no .
C28 H24C 2.8599 no .
C28 H27C 2.6673 no .
C29 H31A 2.9534 no .
C29 H31B 2.9130 no .
C29 H32A 3.0493 no .
C29 H32B 3.0811 no .
C30 H32A 3.1178 no .
C30 H32B 3.1133 no .
C31 H29A 2.9740 no .
C31 H29B 2.9063 no .
C32 H29A 3.0986 no .
C32 H29B 3.0325 no .
C32 H30A 3.1317 no .
C32 H30B 3.0931 no .
H2 H3 2.3925 no .
H2 H13 2.8012 no .
H2 H15C 3.4497 no .
H2 H17A 3.5854 no .
H2 H18B 2.4379 no .
H2 H18C 3.3278 no .
H3 H11A 2.9015 no .
H3 H11B 3.0880 no .
H7 H8 2.3443 no .
H7 H12A 3.0305 no .
H7 H12B 3.1938 no .
H8 H24A 3.2017 no .
H8 H25B 2.1705 no .
H11A H12A 2.6692 no .
H11A H12B 2.1967 no .
H11B H12A 2.1982 no .
H11B H12B 2.7645 no .
H13 H14A 2.3463 no .
H13 H14B 2.8682 no .
H13 H14C 2.3717 no .
H13 H15A 2.8372 no .
H13 H15B 2.3075 no .
H13 H15C 2.3354 no .
H13 H16 3.4670 no .
H13 H18B 3.0527 no .
H13 H18C 2.4050 no .
H14A H15A 2.9882 no .
H14A H15B 2.4719 no .
H14A H15C 3.5752 no .
H14A H18C 3.5680 no .
H14B H15A 2.5793 no .
H14B H15B 2.9908 no .
H14B H16 3.3433 no .
H14B H28A 2.6968 no .
H14C H15B 3.5599 no .
H14C H16 2.5175 no .
H14C H18C 2.4998 no .
H15A H28A 3.1154 no .
H16 H17A 2.7741 no .
H16 H17B 2.2497 no .
H16 H17C 2.2498 no .
H16 H18A 2.3544 no .
H16 H18B 2.8617 no .
H16 H18C 2.3593 no .
H17A H18A 2.9134 no .
H17A H18B 2.4509 no .
H17A H18C 3.4956 no .
H17B H18A 2.4049 no .
H17B H18B 2.9022 no .
H17B H18C 3.4678 no .
H17C H18A 3.5127 no .
H17C H18B 3.5373 no .
H24A H25A 3.2249 no .
H24A H25B 2.9799 no .
H24B H25A 2.9588 no .
H24B H25B 3.5049 no .
H24B H28B 3.5560 no .
H24C H28A 2.7628 no .
H24C H28B 2.6539 no .
H25A H26C 3.2352 no .
H25B H26C 3.2744 no .
H25C H26A 3.2897 no .
H25C H26B 3.3349 no .
H25C H26C 1.9327 no .
H26A H27A 3.3444 no .
H26A H27B 2.8919 no .
H26B H27A 2.8767 no .
H26B H27B 3.2516 no .
H27A H28C 3.2606 no .
H27B H28C 3.2396 no .
H27C H28A 3.3197 no .
H27C H28B 3.2801 no .
H27C H28C 1.9299 no .
H29A H30A 2.5801 no .
H29A H30B 2.0563 no .
H29A H31A 3.4408 no .
H29A H32B 3.5688 no .
H29B H30A 2.0535 no .
H29B H30B 2.6303 no .
H29B H31B 3.3010 no .
H29B H32A 3.4433 no .
H30A H31A 2.6772 no .
H30A H31B 2.1621 no .
H30A H32A 3.5758 no .
H30B H31A 2.1634 no .
H30B H31B 2.7082 no .
H30B H32B 3.5210 no .
H31A H32A 2.6766 no .
H31A H32B 2.1429 no .
H31B H32A 2.1425 no .
H31B H32B 2.6799 no .
Cl1 H24B 3.2663 no 4_554
Cl1 H25A 3.1475 no 4_554
Cl1 H31B 3.5822 no .
Cl2 H2 2.6414 no 2_555
Cl2 H18B 3.1636 no 2_555
Cl2 H24B 3.2927 no 4_554
P2 H15C 3.2805 no 3_556
O1 H11A 3.5851 no 1_655
O1 H28B 3.1132 no 4_554
C1 H15A 3.5400 no 3_556
C2 H24C 2.8724 no 3_556
C3 H24C 2.9006 no 3_556
C3 H28B 3.5464 no 3_556
C4 H15A 3.5671 no 3_556
C4 H30A 3.5103 no 1_455
C5 H15A 3.2538 no 3_556
C5 H15B 3.2033 no 3_556
C6 H15B 3.2210 no 3_556
C6 H18C 3.5377 no 2_555
C7 H15B 3.1511 no 3_556
C7 H17B 3.5838 no 4_555
C7 H18A 3.1898 no 2_555
C7 H18A 2.9898 no 4_555
C7 H18C 2.9803 no 2_555
C8 H15B 3.0928 no 3_556
C8 H17B 3.2478 no 4_555
C8 H18A 3.4255 no 2_555
C8 H18A 3.0809 no 4_555
C8 H18C 3.0104 no 2_555
C9 H15B 3.1122 no 3_556
C9 H15C 3.2684 no 3_556
C9 H18C 3.5795 no 2_555
C10 H15A 3.1644 no 3_556
C10 H15B 3.1570 no 3_556
C10 H15C 3.3347 no 3_556
C11 H27A 3.0714 no 1_455
C11 H27B 3.5563 no 1_455
C11 H29B 3.4056 no 1_455
C11 H30A 3.1207 no 1_455
C11 H31B 3.4074 no 1_455
C12 H25C 3.1050 no 3_566
C12 H29B 3.4766 no 1_455
C13 H17A 3.4842 no 2_545
C14 H17A 3.5336 no 2_545
C14 H29B 3.2142 no 2_645
C15 H15C 3.4884 no 3_556
C15 H17B 3.3073 no 2_545
C15 H24A 3.5863 no 3_556
C16 H25A 3.4945 no 4_554
C17 H13 3.0630 no 2_555
C17 H15B 3.2531 no 2_555
C17 H24A 3.1666 no 4_554
C18 H7 3.4574 no 2_545
C18 H7 3.1178 no 4_554
C18 H8 3.5305 no 2_545
C18 H8 3.5305 no 4_554
C18 H25B 3.5626 no 4_554
C19 H31A 2.7754 no 4_555
C19 H32B 3.3174 no 4_555
C20 H31A 2.8780 no 4_555
C21 H30B 3.2208 no 4_555
C21 H31A 3.1317 no 4_555
C22 H30B 2.7868 no 4_555
C22 H31A 3.1874 no 4_555
C23 H30B 3.2903 no 4_555
C23 H31A 3.0192 no 4_555
C23 H32B 3.4658 no 4_555
C24 H2 3.3171 no 3_556
C24 H17B 3.2332 no 4_555
C24 H17C 3.5943 no 4_555
C24 H31A 3.2595 no 4_555
C24 H32B 2.9349 no 4_555
C25 H7 3.5354 no 3_566
C25 H12B 3.2127 no 3_566
C25 H16 3.2730 no 4_555
C26 H26B 3.1969 no 3_666
C26 H32A 2.9635 no .
C27 H11A 3.5240 no 1_655
C27 H11B 2.9630 no 1_655
C27 H30B 3.0107 no 4_555
C27 H31B 3.1376 no .
C27 H32A 3.1510 no .
C28 H11B 3.5538 no 3_556
C28 H27C 3.4099 no 3_656
C28 H29A 3.5655 no 2_645
C28 H32B 3.5355 no 4_555
C29 H11A 3.1089 no 1_655
C29 H12B 3.5626 no 1_655
C29 H14B 3.5000 no 2_655
C29 H28B 3.5602 no 4_554
C30 H11A 2.8338 no 1_655
C30 H27A 3.4926 no 4_554
C31 H11A 3.0238 no 1_655
C31 H24B 3.4708 no 4_554
C31 H27B 3.0055 no .
C32 H11A 3.5263 no 1_655
C32 H24B 3.2467 no 4_554
C32 H26A 2.9879 no .
C32 H27B 3.0338 no .
C32 H28B 3.3102 no 4_554
H2 Cl2 2.6414 no 2_545
H2 C24 3.3171 no 3_556
H2 H24A 3.4038 no 3_556
H2 H24B 3.2566 no 3_556
H2 H24C 2.7735 no 3_556
H3 H24C 2.8020 no 3_556
H3 H28B 3.1053 no 3_556
H3 H30A 3.2735 no 1_455
H3 H32B 2.9297 no 2_545
H7 C18 3.4574 no 2_555
H7 C18 3.1178 no 4_555
H7 C25 3.5354 no 3_566
H7 H8 3.3716 no 3_566
H7 H17B 3.5729 no 4_555
H7 H18A 2.8692 no 2_555
H7 H18A 2.4199 no 4_555
H7 H18B 2.9603 no 4_555
H7 H18C 3.1401 no 2_555
H7 H25B 3.0193 no 3_566
H7 H25C 3.2169 no 3_566
H8 C18 3.5305 no 2_555
H8 C18 3.5305 no 4_555
H8 H7 3.3716 no 3_566
H8 H15B 3.5823 no 3_556
H8 H17B 2.9838 no 4_555
H8 H18A 3.2668 no 2_555
H8 H18A 2.5829 no 4_555
H8 H18B 3.5910 no 2_555
H8 H18C 3.1681 no 2_555
H11A O1 3.5851 no 1_455
H11A C27 3.5240 no 1_455
H11A C29 3.1089 no 1_455
H11A C30 2.8338 no 1_455
H11A C31 3.0238 no 1_455
H11A C32 3.5263 no 1_455
H11A H27A 3.1250 no 1_455
H11A H27B 3.1515 no 1_455
H11A H29B 2.6650 no 1_455
H11A H30A 2.2216 no 1_455
H11A H31B 2.5281 no 1_455
H11A H32A 3.3433 no 1_455
H11B C27 2.9630 no 1_455
H11B C28 3.5538 no 3_556
H11B H27A 2.3360 no 1_455
H11B H27B 3.0692 no 1_455
H11B H27C 3.0362 no 1_455
H11B H28A 3.2515 no 3_556
H11B H28B 3.1345 no 3_556
H11B H31B 3.4805 no 1_455
H12A H25C 2.9017 no 3_566
H12A H26C 3.2731 no 3_566
H12A H27A 3.2182 no 1_455
H12B C25 3.2127 no 3_566
H12B C29 3.5626 no 1_455
H12B H14C 3.3261 no 2_555
H12B H25A 3.0860 no 3_566
H12B H25C 2.5447 no 3_566
H12B H26C 3.5432 no 3_566
H12B H29B 2.7474 no 1_455
H13 C17 3.0630 no 2_545
H13 H17A 2.8402 no 2_545
H13 H17B 3.0006 no 2_545
H13 H17C 2.8271 no 2_545
H14A H17A 2.8708 no 2_545
H14A H29B 3.2382 no 2_645
H14B C29 3.5000 no 2_645
H14B H29A 3.1252 no 2_645
H14B H29B 2.9455 no 2_645
H14C H12B 3.3261 no 2_545
H14C H29B 2.9248 no 2_645
H15A C1 3.5400 no 3_556
H15A C4 3.5671 no 3_556
H15A C5 3.2538 no 3_556
H15A C10 3.1644 no 3_556
H15A H15C 3.1229 no 3_556
H15B C5 3.2033 no 3_556
H15B C6 3.2210 no 3_556
H15B C7 3.1511 no 3_556
H15B C8 3.0928 no 3_556
H15B C9 3.1122 no 3_556
H15B C10 3.1570 no 3_556
H15B C17 3.2531 no 2_545
H15B H8 3.5823 no 3_556
H15B H17A 3.0303 no 2_545
H15B H17B 2.6620 no 2_545
H15B H24A 3.4310 no 3_556
H15C P2 3.2805 no 3_556
H15C C9 3.2684 no 3_556
H15C C10 3.3347 no 3_556
H15C C15 3.4884 no 3_556
H15C H15A 3.1229 no 3_556
H15C H15C 2.9474 no 3_556
H15C H17B 3.3301 no 2_545
H15C H24A 2.9330 no 3_556
H15C H24C 3.4236 no 3_556
H16 C25 3.2730 no 4_554
H16 H24A 3.5949 no 4_554
H16 H24B 3.5339 no 4_554
H16 H25A 2.5954 no 4_554
H16 H25B 3.0758 no 4_554
H17A C13 3.4842 no 2_555
H17A C14 3.5336 no 2_555
H17A H13 2.8402 no 2_555
H17A H14A 2.8708 no 2_555
H17A H15B 3.0303 no 2_555
H17B C7 3.5838 no 4_554
H17B C8 3.2478 no 4_554
H17B C15 3.3073 no 2_555
H17B C24 3.2332 no 4_554
H17B H7 3.5729 no 4_554
H17B H8 2.9838 no 4_554
H17B H13 3.0006 no 2_555
H17B H15B 2.6620 no 2_555
H17B H15C 3.3301 no 2_555
H17B H24A 2.4174 no 4_554
H17B H24B 3.2284 no 4_554
H17B H25B 3.2768 no 4_554
H17C C24 3.5943 no 4_554
H17C H13 2.8271 no 2_555
H17C H24A 3.0985 no 4_554
H17C H24B 3.2007 no 4_554
H18A C7 3.1898 no 2_545
H18A C7 2.9898 no 4_554
H18A C8 3.4255 no 2_545
H18A C8 3.0809 no 4_554
H18A H7 2.8692 no 2_545
H18A H7 2.4199 no 4_554
H18A H8 3.2668 no 2_545
H18A H8 2.5829 no 4_554
H18A H25A 3.5414 no 4_554
H18A H25B 2.8491 no 4_554
H18B Cl2 3.1636 no 2_545
H18B H7 2.9603 no 4_554
H18B H8 3.5910 no 2_545
H18C C6 3.5377 no 2_545
H18C C7 2.9803 no 2_545
H18C C8 3.0104 no 2_545
H18C C9 3.5795 no 2_545
H18C H7 3.1401 no 2_545
H18C H8 3.1681 no 2_545
H24A C15 3.5863 no 3_556
H24A C17 3.1666 no 4_555
H24A H2 3.4038 no 3_556
H24A H15B 3.4310 no 3_556
H24A H15C 2.9330 no 3_556
H24A H16 3.5949 no 4_555
H24A H17B 2.4174 no 4_555
H24A H17C 3.0985 no 4_555
H24B Cl1 3.2663 no 4_555
H24B Cl2 3.2927 no 4_555
H24B C31 3.4708 no 4_555
H24B C32 3.2467 no 4_555
H24B H2 3.2566 no 3_556
H24B H16 3.5339 no 4_555
H24B H17B 3.2284 no 4_555
H24B H17C 3.2007 no 4_555
H24B H31A 2.8150 no 4_555
H24B H32B 2.4344 no 4_555
H24C C2 2.8724 no 3_556
H24C C3 2.9006 no 3_556
H24C H2 2.7735 no 3_556
H24C H3 2.8020 no 3_556
H24C H15C 3.4236 no 3_556
H24C H32B 2.8213 no 4_555
H25A Cl1 3.1475 no 4_555
H25A C16 3.4945 no 4_555
H25A H12B 3.0860 no 3_566
H25A H16 2.5954 no 4_555
H25A H18A 3.5414 no 4_555
H25A H31A 3.3249 no 4_555
H25B C18 3.5626 no 4_555
H25B H7 3.0193 no 3_566
H25B H16 3.0758 no 4_555
H25B H17B 3.2768 no 4_555
H25B H18A 2.8491 no 4_555
H25C C12 3.1050 no 3_566
H25C H7 3.2169 no 3_566
H25C H12A 2.9017 no 3_566
H25C H12B 2.5447 no 3_566
H26A C32 2.9879 no .
H26A H26B 3.5164 no 3_666
H26A H32A 2.1320 no .
H26A H32B 3.0916 no .
H26B C26 3.1969 no 3_666
H26B H26A 3.5164 no 3_666
H26B H26B 2.5849 no 3_666
H26B H26C 3.0474 no 3_666
H26B H30B 3.4525 no 4_555
H26B H32A 3.0930 no .
H26C H12A 3.2731 no 3_566
H26C H12B 3.5432 no 3_566
H26C H26B 3.0474 no 3_666
H27A C11 3.0714 no 1_655
H27A C30 3.4926 no 4_555
H27A H11A 3.1250 no 1_655
H27A H11B 2.3360 no 1_655
H27A H12A 3.2182 no 1_655
H27A H29A 3.4272 no 4_555
H27A H30B 2.5313 no 4_555
H27A H31B 3.4489 no .
H27A H32A 3.3028 no .
H27B C11 3.5563 no 1_655
H27B C31 3.0055 no .
H27B C32 3.0338 no .
H27B H11A 3.1515 no 1_655
H27B H11B 3.0692 no 1_655
H27B H31A 3.4988 no .
H27B H31B 2.2403 no .
H27B H32A 2.3309 no .
H27B H32B 3.5717 no .
H27C C28 3.4099 no 3_656
H27C H11B 3.0362 no 1_655
H27C H28B 3.1043 no 3_656
H27C H28C 2.8803 no 3_656
H27C H29A 3.2541 no 2_645
H27C H29A 3.4335 no 4_555
H27C H30B 3.2779 no 4_555
H27C H31B 3.4079 no .
H28A H11B 3.2515 no 3_556
H28A H29A 3.4325 no 2_645
H28B O1 3.1132 no 4_555
H28B C3 3.5464 no 3_556
H28B C29 3.5602 no 4_555
H28B C32 3.3102 no 4_555
H28B H3 3.1053 no 3_556
H28B H11B 3.1345 no 3_556
H28B H27C 3.1043 no 3_656
H28B H29A 3.2321 no 4_555
H28B H31A 3.5173 no 4_555
H28B H32B 2.7812 no 4_555
H28C H27C 2.8803 no 3_656
H28C H28C 2.9919 no 3_656
H28C H29A 2.8226 no 2_645
H28C H29A 3.3678 no 4_555
H29A C28 3.5655 no 2_655
H29A H14B 3.1252 no 2_655
H29A H27A 3.4272 no 4_554
H29A H27C 3.2541 no 2_655
H29A H27C 3.4335 no 4_554
H29A H28A 3.4325 no 2_655
H29A H28B 3.2321 no 4_554
H29A H28C 2.8226 no 2_655
H29A H28C 3.3678 no 4_554
H29B C11 3.4056 no 1_655
H29B C12 3.4766 no 1_655
H29B C14 3.2142 no 2_655
H29B H11A 2.6650 no 1_655
H29B H12B 2.7474 no 1_655
H29B H14A 3.2382 no 2_655
H29B H14B 2.9455 no 2_655
H29B H14C 2.9248 no 2_655
H30A C4 3.5103 no 1_655
H30A C11 3.1207 no 1_655
H30A H3 3.2735 no 1_655
H30A H11A 2.2216 no 1_655
H30B C21 3.2208 no 4_554
H30B C22 2.7868 no 4_554
H30B C23 3.2903 no 4_554
H30B C27 3.0107 no 4_554
H30B H26B 3.4525 no 4_554
H30B H27A 2.5313 no 4_554
H30B H27C 3.2779 no 4_554
H31A C19 2.7754 no 4_554
H31A C20 2.8780 no 4_554
H31A C21 3.1317 no 4_554
H31A C22 3.1874 no 4_554
H31A C23 3.0192 no 4_554
H31A C24 3.2595 no 4_554
H31A H24B 2.8150 no 4_554
H31A H25A 3.3249 no 4_554
H31A H27B 3.4988 no .
H31A H28B 3.5173 no 4_554
H31B Cl1 3.5822 no .
H31B C11 3.4074 no 1_655
H31B C27 3.1376 no .
H31B H11A 2.5281 no 1_655
H31B H11B 3.4805 no 1_655
H31B H27A 3.4489 no .
H31B H27B 2.2403 no .
H31B H27C 3.4079 no .
H32A C26 2.9635 no .
H32A C27 3.1510 no .
H32A H11A 3.3433 no 1_655
H32A H26A 2.1320 no .
H32A H26B 3.0930 no .
H32A H27A 3.3028 no .
H32A H27B 2.3309 no .
H32B C19 3.3174 no 4_554
H32B C23 3.4658 no 4_554
H32B C24 2.9349 no 4_554
H32B C28 3.5355 no 4_554
H32B H3 2.9297 no 2_555
H32B H24B 2.4344 no 4_554
H32B H24C 2.8213 no 4_554
H32B H26A 3.0916 no .
H32B H27B 3.5717 no .
H32B H28B 2.7812 no 4_554

loop_
_geom_torsion_atom_site_label_1
_geom_torsion_atom_site_label_2
_geom_torsion_atom_site_label_3
_geom_torsion_atom_site_label_4
_geom_torsion
_geom_torsion_publ_flag
Cl1 Rh1 P2 P1 -12.6(4) no
Cl1 Rh1 P2 C9 -122.8(4) no
Cl1 Rh1 C19 C20 138.9(7) no
Cl1 Rh1 C19 C23 22.0(15) no
Cl1 Rh1 C19 C24 -96.3(19) no
Cl1 Rh1 C20 C19 -92.0(17) no
Cl1 Rh1 C20 C21 24(2) no
Cl1 Rh1 C20 C25 144.8(10) no
Cl1 Rh1 C21 C20 -167.9(6) no
Cl1 Rh1 C21 C22 -49.4(14) no
Cl1 Rh1 C21 C26 77.7(19) no
Cl1 Rh1 C22 C21 137.1(12) no
Cl1 Rh1 C22 C23 -103.2(11) no
Cl1 Rh1 C22 C27 15(2) no
Cl1 Rh1 C23 C19 -164.9(8) no
Cl1 Rh1 C23 C22 80.8(9) no
Cl1 Rh1 C23 C28 -38.1(18) no
Cl2 Rh1 P2 P1 79.8(4) no
Cl2 Rh1 P2 C9 -30.3(4) no
Cl2 Rh1 C19 C20 -33.2(13) no
Cl2 Rh1 C19 C23 -150.1(6) no
Cl2 Rh1 C19 C24 92(2) no
Cl2 Rh1 C20 C19 155.3(9) no
Cl2 Rh1 C20 C21 -88.3(9) no
Cl2 Rh1 C20 C25 32.0(17) no
Cl2 Rh1 C21 C20 96.7(10) no
Cl2 Rh1 C21 C22 -144.7(11) no
Cl2 Rh1 C21 C26 -17.6(19) no
Cl2 Rh1 C22 C21 43.2(17) no
Cl2 Rh1 C22 C23 162.9(7) no
Cl2 Rh1 C22 C27 -79(2) no
Cl2 Rh1 C23 C19 75(2) no
Cl2 Rh1 C23 C22 -39(3) no
Cl2 Rh1 C23 C28 -158.3(9) no
P2 Rh1 C19 C20 -128.7(9) no
P2 Rh1 C19 C23 114.3(9) no
P2 Rh1 C19 C24 -4(2) no
C19 Rh1 P2 P1 -149.2(8) no
C19 Rh1 P2 C9 100.7(8) no
P2 Rh1 C20 C19 56.5(11) no
P2 Rh1 C20 C21 172.9(6) no
P2 Rh1 C20 C25 -66.8(17) no
C20 Rh1 P2 P1 -178.9(8) no
C20 Rh1 P2 C9 70.9(8) no
P2 Rh1 C21 C20 -13(2) no
P2 Rh1 C21 C22 105.8(15) no
P2 Rh1 C21 C26 -127.1(15) no
C21 Rh1 P2 P1 -170.5(14) no
C21 Rh1 P2 C9 79.3(15) no
P2 Rh1 C22 C21 -126.1(11) no
P2 Rh1 C22 C23 -6(3) no
P2 Rh1 C22 C27 111.7(19) no
C22 Rh1 P2 P1 -109.2(14) no
C22 Rh1 P2 C9 140.7(14) no
P2 Rh1 C23 C19 -69.8(10) no
P2 Rh1 C23 C22 175.9(8) no
P2 Rh1 C23 C28 57.0(18) no
C23 Rh1 P2 P1 -113.2(8) no
C23 Rh1 P2 C9 136.6(8) no
C19 Rh1 C20 C19 -0.0(11) no
C19 Rh1 C20 C21 116.4(18) no
C19 Rh1 C20 C25 -123(3) no
C20 Rh1 C19 C20 0.0(11) no
C20 Rh1 C19 C23 -116.9(18) no
C20 Rh1 C19 C24 125(3) no
C19 Rh1 C21 C20 -37.0(10) no
C19 Rh1 C21 C22 81.5(13) no
C19 Rh1 C21 C26 -151(3) no
C21 Rh1 C19 C20 38.9(11) no
C21 Rh1 C19 C23 -78.0(12) no
C21 Rh1 C19 C24 164(3) no
C19 Rh1 C22 C21 -79.8(15) no
C19 Rh1 C22 C23 39.9(12) no
C19 Rh1 C22 C27 158(3) no
C22 Rh1 C19 C20 78.0(12) no
C22 Rh1 C19 C23 -39.0(11) no
C22 Rh1 C19 C24 -157(3) no
C19 Rh1 C23 C19 -0.0(11) no
C19 Rh1 C23 C22 -114.4(18) no
C19 Rh1 C23 C28 127(3) no
C23 Rh1 C19 C20 116.9(18) no
C23 Rh1 C19 C23 -0.0(11) no
C23 Rh1 C19 C24 -118(3) no
C20 Rh1 C21 C20 0.0(11) no
C20 Rh1 C21 C22 119(2) no
C20 Rh1 C21 C26 -114(3) no
C21 Rh1 C20 C19 -116.4(19) no
C21 Rh1 C20 C21 0.0(12) no
C21 Rh1 C20 C25 120(3) no
C20 Rh1 C22 C21 -38.4(12) no
C20 Rh1 C22 C23 81.3(14) no
C20 Rh1 C22 C27 -161(3) no
C22 Rh1 C20 C19 -81.9(13) no
C22 Rh1 C20 C21 34.5(11) no
C22 Rh1 C20 C25 155(2) no
C20 Rh1 C23 C19 36.6(10) no
C20 Rh1 C23 C22 -77.7(12) no
C20 Rh1 C23 C28 163(2) no
C23 Rh1 C20 C19 -38.9(10) no
C23 Rh1 C20 C21 77.6(11) no
C23 Rh1 C20 C25 -162(2) no
C21 Rh1 C22 C21 0.0(13) no
C21 Rh1 C22 C23 120(3) no
C21 Rh1 C22 C27 -122(3) no
C22 Rh1 C21 C20 -119(3) no
C22 Rh1 C21 C22 0.0(15) no
C22 Rh1 C21 C26 127(3) no
C21 Rh1 C23 C19 80.3(12) no
C21 Rh1 C23 C22 -34.1(11) no
C21 Rh1 C23 C28 -153(3) no
C23 Rh1 C21 C20 -81.2(12) no
C23 Rh1 C21 C22 37.4(11) no
C23 Rh1 C21 C26 164(3) no
C22 Rh1 C23 C19 114(2) no
C22 Rh1 C23 C22 0.0(14) no
C22 Rh1 C23 C28 -119(3) no
C23 Rh1 C22 C21 -120(3) no
C23 Rh1 C22 C23 0.0(11) no
C23 Rh1 C22 C27 118(3) no
P2 P1 C1 C2 -165.5(18) no
P2 P1 C1 C10 17.8(15) no
C1 P1 P2 Rh1 -147.1(9) no
C1 P1 P2 C9 -23.0(9) no
P2 P1 C13 C14 -83.1(16) no
P2 P1 C13 C15 44.2(17) no
C13 P1 P2 Rh1 98.2(11) no
C13 P1 P2 C9 -137.8(11) no
P2 P1 C16 C17 -54.4(18) no
P2 P1 C16 C18 -177.7(10) no
C16 P1 P2 Rh1 -34.1(12) no
C16 P1 P2 C9 89.9(11) no
C1 P1 C13 C14 171.8(14) no
C1 P1 C13 C15 -60.8(18) no
C13 P1 C1 C2 -51(3) no
C13 P1 C1 C10 132.7(16) no
C1 P1 C16 C17 53.2(18) no
C1 P1 C16 C18 -70.2(18) no
C16 P1 C1 C2 69(3) no
C16 P1 C1 C10 -107.4(16) no
C13 P1 C16 C17 173.1(14) no
C13 P1 C16 C18 49.8(19) no
C16 P1 C13 C14 54.6(18) no
C16 P1 C13 C15 -178.0(14) no
Rh1 P2 C9 C8 -44(3) no
Rh1 P2 C9 C10 151.8(11) no
P1 P2 C9 C8 -171(2) no
P1 P2 C9 C10 24.9(14) no
C29 O1 C32 C31 -2(4) no
C32 O1 C29 C30 5(5) no
P1 C1 C2 C3 -175.1(16) no
P1 C1 C10 C5 172.2(16) no
P1 C1 C10 C9 -2(4) no
C2 C1 C10 C5 -5(4) no
C2 C1 C10 C9 -178(3) no
C10 C1 C2 C3 1(4) no
C1 C2 C3 C4 0(4) no
C2 C3 C4 C5 2(5) no
C2 C3 C4 C11 -178(3) no
C3 C4 C5 C6 175(3) no
C3 C4 C5 C10 -6(5) no
C3 C4 C11 C12 -171(3) no
C5 C4 C11 C12 9(3) no
C11 C4 C5 C6 -4(4) no
C11 C4 C5 C10 174(3) no
C4 C5 C6 C7 177(3) no
C4 C5 C6 C12 -2(4) no
C4 C5 C10 C1 7(4) no
C4 C5 C10 C9 -178(3) no
C6 C5 C10 C1 -174(3) no
C6 C5 C10 C9 -0(4) no
C10 C5 C6 C7 -1(4) no
C10 C5 C6 C12 179(2) no
C5 C6 C7 C8 2(4) no
C5 C6 C12 C11 8(4) no
C7 C6 C12 C11 -171(3) no
C12 C6 C7 C8 -179(3) no
C6 C7 C8 C9 -1(4) no
C7 C8 C9 P2 -163(2) no
C7 C8 C9 C10 -0(4) no
P2 C9 C10 C1 -20(4) no
P2 C9 C10 C5 166.8(16) no
C8 C9 C10 C1 175(3) no
C8 C9 C10 C5 1(4) no
C4 C11 C12 C6 -10(4) no
Rh1 C19 C20 Rh1 -0.00(7) no
Rh1 C19 C20 C21 -64.9(13) no
Rh1 C19 C20 C25 119(2) no
Rh1 C19 C23 Rh1 0.00(7) no
Rh1 C19 C23 C22 67.4(12) no
Rh1 C19 C23 C28 -119(3) no
C20 C19 C23 Rh1 -63.4(17) no
C20 C19 C23 C22 4(3) no
C20 C19 C23 C28 178.1(19) no
C23 C19 C20 Rh1 62.1(16) no
C23 C19 C20 C21 -3(3) no
C23 C19 C20 C25 -178.4(17) no
C24 C19 C20 Rh1 -129(3) no
C24 C19 C20 C21 166(2) no
C24 C19 C20 C25 -10(4) no
C24 C19 C23 Rh1 128(3) no
C24 C19 C23 C22 -165.0(19) no
C24 C19 C23 C28 9(4) no
Rh1 C20 C21 Rh1 0.00(6) no
Rh1 C20 C21 C22 -62.7(15) no
Rh1 C20 C21 C26 115(2) no
C19 C20 C21 Rh1 63.0(16) no
C19 C20 C21 C22 0(3) no
C19 C20 C21 C26 178.3(19) no
C25 C20 C21 Rh1 -121(3) no
C25 C20 C21 C22 176.3(19) no
C25 C20 C21 C26 -6(4) no
Rh1 C21 C22 Rh1 0.00(7) no
Rh1 C21 C22 C23 -57.0(16) no
Rh1 C21 C22 C27 118(3) no
C20 C21 C22 Rh1 59.1(17) no
C20 C21 C22 C23 2(3) no
C20 C21 C22 C27 177(2) no
C26 C21 C22 Rh1 -119(3) no
C26 C21 C22 C23 -176(3) no
C26 C21 C22 C27 -1(5) no
Rh1 C22 C23 Rh1 0.00(7) no
Rh1 C22 C23 C19 -64.1(13) no
Rh1 C22 C23 C28 121.1(18) no
C21 C22 C23 Rh1 60(2) no
C21 C22 C23 C19 -4(3) no
C21 C22 C23 C28 -178.5(19) no
C27 C22 C23 Rh1 -115(3) no
C27 C22 C23 C19 -179(3) no
C27 C22 C23 C28 7(4) no
O1 C29 C30 C31 -5(5) no
C29 C30 C31 C32 3(5) no
C30 C31 C32 O1 -0(4) no
